data_7064383
loop_
_publ_author_name
'Gou, Yan'
'Wang, Jing'
'Li, Na'
'Hou, Shanling'
'Cheng, Yang'
'Li, Yuming'

_publ_section_title
;
 DBU-mediated [3+2] annulation of 3-hydroxyisoindolinones with
 vinylsulfonium salts: an efficient approach to functionalized
 oxazolo[2,3-a]isoindolones
;
_journal_issue 18
_journal_name_full 'New Journal of Chemistry'
_journal_page_first 7609
_journal_page_last 7613
_journal_paper_doi 10.1039/D6NJ00608F
_journal_volume 50
_journal_year 2026
_chemical_formula_moiety 'C22 H17 N O2'
_chemical_formula_sum 'C22 H17 N O2'
_chemical_formula_weight 327.36
_space_group_crystal_system monoclinic
_space_group_IT_number 12
_space_group_name_Hall '-C 2y'
_space_group_name_H-M_alt 'C 1 2/m 1'
_atom_sites_solution_hydrogens geom
_atom_sites_solution_primary dual
_audit_creation_date 2026-03-21
_audit_creation_method
;
Olex2 1.5
(compiled 2026.03.20 svn.r2bc28608 for OlexSys, GUI svn.r7524)
;
_audit_update_record
;
2026-03-24 deposited with the CCDC.	2026-04-07 downloaded from the CCDC.
;
_cell_angle_alpha 90
_cell_angle_beta 128.825(4)
_cell_angle_gamma 90
_cell_formula_units_Z 4
_cell_length_a 18.236(3)
_cell_length_b 9.0230(19)
_cell_length_c 13.095(4)
_cell_measurement_reflns_used 2055
_cell_measurement_temperature 293.00
_cell_measurement_theta_max 24.47
_cell_measurement_theta_min 2.24
_cell_volume 1678.6(7)
_computing_cell_refinement 'SAINT V8.41 (Bruker, 2024)'
_computing_data_collection 'APEX6 V2024.9-1 (Bruker, 2025)'
_computing_data_reduction 'SAINT V8.41 (Bruker, 2024)'
_computing_molecular_graphics 'Olex2 1.5 (Dolomanov et al., 2009)'
_computing_publication_material 'Olex2 1.5 (Dolomanov et al., 2009)'
_computing_structure_refinement 'SHELXL 2025/1 (Sheldrick, 2015)'
_computing_structure_solution 'SHELXT 2018/2 (Sheldrick, 2018)'
_diffrn_ambient_temperature 293.00
_diffrn_detector CPAD
_diffrn_detector_area_resol_mean 7.41
_diffrn_detector_type 'Bruker PHOTON II'
_diffrn_measured_fraction_theta_full 0.995
_diffrn_measured_fraction_theta_max 0.995
_diffrn_measurement_device 'four-circle diffractometer'
_diffrn_measurement_device_type 'Bruker D8 VENTURE TXS PHOTON II'
_diffrn_measurement_method '\w and \f shutterless scans'
_diffrn_measurement_specimen_support 'nylon loop'
_diffrn_radiation_monochromator 'Helios Multi-layer Optic'
_diffrn_radiation_probe x-ray
_diffrn_radiation_type MoK\a
_diffrn_radiation_wavelength 0.71073
_diffrn_reflns_av_R_equivalents 0.0465
_diffrn_reflns_av_unetI/netI 0.0422
_diffrn_reflns_Laue_measured_fraction_full 0.995
_diffrn_reflns_Laue_measured_fraction_max 0.995
_diffrn_reflns_limit_h_max 22
_diffrn_reflns_limit_h_min -22
_diffrn_reflns_limit_k_max 9
_diffrn_reflns_limit_k_min -11
_diffrn_reflns_limit_l_max 16
_diffrn_reflns_limit_l_min -16
_diffrn_reflns_number 7182
_diffrn_reflns_point_group_measured_fraction_full 0.995
_diffrn_reflns_point_group_measured_fraction_max 0.995
_diffrn_reflns_theta_full 25.242
_diffrn_reflns_theta_max 26.439
_diffrn_reflns_theta_min 1.996
_diffrn_source 'Turbo X-Ray Source (TXS)'
_diffrn_source_current 40.0
_diffrn_source_power 1.8
_diffrn_source_type 'Rotaing Anode'
_diffrn_source_voltage 45.0
_diffrn_standards_number 0
_exptl_absorpt_coefficient_mu 0.083
_exptl_absorpt_correction_T_max 0.7454
_exptl_absorpt_correction_T_min 0.6682
_exptl_absorpt_correction_type multi-scan
_exptl_absorpt_process_details
;
SADABS-2016/2 (Bruker,2016/2) was used for absorption correction.
wR2(int) was 0.1136 before and 0.0562 after correction.
The Ratio of minimum to maximum transmission is 0.8964.
The \l/2 correction factor is Not present.
;
_exptl_crystal_density_diffrn 1.295
_exptl_crystal_description block
_exptl_crystal_F_000 688
_exptl_crystal_size_max 0.13
_exptl_crystal_size_mid 0.11
_exptl_crystal_size_min 0.08
_refine_diff_density_max 0.117
_refine_diff_density_min -0.123
_refine_diff_density_rms 0.027
_refine_ls_extinction_method none
_refine_ls_goodness_of_fit_ref 1.086
_refine_ls_hydrogen_treatment constr
_refine_ls_matrix_type full
_refine_ls_number_parameters 190
_refine_ls_number_reflns 1833
_refine_ls_number_restraints 0
_refine_ls_restrained_S_all 1.086
_refine_ls_R_factor_all 0.0862
_refine_ls_R_factor_gt 0.0533
_refine_ls_shift/su_max 0.000
_refine_ls_shift/su_mean 0.000
_refine_ls_structure_factor_coef Fsqd
_refine_ls_weighting_details 'w=1/[\s^2^(Fo^2^)+(0.0416P)^2^+0.8303P] where P=(Fo^2^+2Fc^2^)/3'
_refine_ls_weighting_scheme calc
_refine_ls_wR_factor_gt 0.1169
_refine_ls_wR_factor_ref 0.1344
_reflns_Friedel_coverage 0.000
_reflns_number_gt 1263
_reflns_number_total 1833
_reflns_threshold_expression 'I > 2\s(I)'
_cod_data_source_file d6nj00608f2.cif
_cod_data_source_block a
_cod_depositor_comments
;
The following automatic conversions were performed:

data item '_diffrn_radiation_probe' value 'X-ray' was changed to
'x-ray' in accordance with the
/home/data/users/saulius/crontab/automatic-downloads/rss-feeds/RSC/lib/dictionaries/cif_core.dic
dictionary named 'cif_core.dic' version 2.4.2 last updated on
2011-04-26.

Automatic conversion script
Id: cif_fix_values 8170 2020-07-09 18:12:32Z antanas 

 Adding full bibliography for 7064382--7064383.cif.
;
_cod_original_sg_symbol_H-M C2/m
_cod_database_code 7064383
_shelx_shelxl_version_number 2025/1
_shelx_space_group_comment
;
The symmetry employed for this shelxl refinement is uniquely defined
by the following loop, which should always be used as a source of
symmetry information in preference to the above space-group names.
They are only intended as comments.
;
_shelx_estimated_absorpt_t_max 0.993
_shelx_estimated_absorpt_t_min 0.989
_olex2_refinement_description
;
1. Fixed Uiso
 At 1.2 times of:
  All C(H) groups, All C(H,H) groups
2. Others
 Fixed Sof: O1(0.5) O2(0.5) N1(0.5) C1(0.5) C6(0.5) H6(0.5) C5(0.5) H5(0.5)
 C4(0.5) H4(0.5) C3(0.5) H3(0.5) C2(0.5) C7(0.5) C8(0.5) C11(0.5) H11(0.5)
 C10(0.5) H10(0.5) C9(0.5) C14(0.5) H14(0.5) C13(0.5) H13(0.5) C12(0.5)
 H12(0.5) C15(0.5) H15A(0.5) H15B(0.5) C16(0.5) H16(0.5) C22(0.5) H22(0.5)
 C21(0.5) H21(0.5) C20(0.5) H20(0.5) C19(0.5) H19(0.5) C18(0.5) H18(0.5)
 C17(0.5)
3.a Ternary CH refined with riding coordinates:
 C16(H16)
3.b Secondary CH2 refined with riding coordinates:
 C15(H15A,H15B)
3.c Aromatic/amide H refined with riding coordinates:
 C6(H6), C5(H5), C4(H4), C3(H3), C11(H11), C10(H10), C14(H14), C13(H13),
 C12(H12), C22(H22), C21(H21), C20(H20), C19(H19), C18(H18)
3.d Fitted hexagon refined as free rotating group:
 C6(C5,C4,C3,C2,C7), C11(C10,C9,C14,C13,C12), C22(C21,C20,C19,C18,C17)
;
_olex2_submission_special_instructions 'No special instructions were received'
_site XU

loop_
_space_group_symop_operation_xyz
'x, y, z'
'-x, y, -z'
'x+1/2, y+1/2, z'
'-x+1/2, y+1/2, -z'
'-x, -y, -z'
'x, -y, z'
'-x+1/2, -y+1/2, -z'
'x+1/2, -y+1/2, z'

loop_
_atom_site_label
_atom_site_type_symbol
_atom_site_fract_x
_atom_site_fract_y
_atom_site_fract_z
_atom_site_U_iso_or_equiv
_atom_site_adp_type
_atom_site_occupancy
_atom_site_site_symmetry_order
_atom_site_calc_flag
_atom_site_refinement_flags_posn
_atom_site_refinement_flags_adp
_atom_site_refinement_flags_occupancy
_atom_site_disorder_assembly
_atom_site_disorder_group
O1 O 0.10449(16) 0.4445(2) 0.2846(2) 0.0616(7) Uani 0.5 1 d . . P A -1
O2 O 0.37459(13) 0.3199(2) 0.44511(18) 0.0425(5) Uani 0.5 1 d . . P A -1
N1 N 0.22092(16) 0.2761(3) 0.3468(2) 0.0407(6) Uani 0.5 1 d . . P A -1
C1 C 0.1590(2) 0.3891(4) 0.2708(3) 0.0454(8) Uani 0.5 1 d . . P A -1
C6 C 0.28428(13) 0.3769(3) 0.1379(2) 0.0511(8) Uani 0.5 1 d G . P A -1
H6 H 0.337761 0.328476 0.160898 0.061 Uiso 0.5 1 calc R U P A -1
C5 C 0.23466(16) 0.4713(3) 0.03029(19) 0.0633(14) Uani 0.5 1 d G . P A -1
H5 H 0.254948 0.486076 -0.018753 0.076 Uiso 0.5 1 calc R U P A -1
C4 C 0.15472(15) 0.5437(3) -0.00404(18) 0.0613(12) Uani 0.5 1 d G . P A -1
H4 H 0.121526 0.606918 -0.076060 0.074 Uiso 0.5 1 calc R U P A -1
C3 C 0.12440(13) 0.5217(3) 0.0693(2) 0.0583(9) Uani 0.5 1 d G . P A -1
H3 H 0.070916 0.570160 0.046283 0.070 Uiso 0.5 1 calc R U P A -1
C2 C 0.17402(14) 0.4273(3) 0.1769(2) 0.0442(7) Uani 0.5 1 d G . P A -1
C7 C 0.25395(13) 0.3549(2) 0.21123(16) 0.0422(7) Uani 0.5 1 d G . P A -1
C8 C 0.2914(2) 0.2593(4) 0.3277(3) 0.0398(7) Uani 0.5 1 d . . P A -1
C11 C 0.2579(2) -0.1548(3) 0.2576(3) 0.0691(12) Uani 0.5 1 d G . P A -1
H11 H 0.212859 -0.227657 0.230143 0.083 Uiso 0.5 1 calc R U P A -1
C10 C 0.23992(14) -0.0089(4) 0.2698(2) 0.0515(8) Uani 0.5 1 d G . P A -1
H10 H 0.182915 0.015927 0.250505 0.062 Uiso 0.5 1 calc R U P A -1
C9 C 0.30719(18) 0.1000(3) 0.3109(2) 0.0424(8) Uani 0.5 1 d G . P A -1
C14 C 0.39239(15) 0.0630(3) 0.3398(2) 0.0577(14) Uani 0.5 1 d G . P A -1
H14 H 0.437397 0.135868 0.367286 0.069 Uiso 0.5 1 calc R U P A -1
C13 C 0.41033(15) -0.0829(4) 0.3276(2) 0.0692(16) Uani 0.5 1 d G . P A -1
H13 H 0.467342 -0.107714 0.346924 0.083 Uiso 0.5 1 calc R U P A -1
C12 C 0.3431(2) -0.1918(3) 0.2865(3) 0.0753(13) Uani 0.5 1 d G . P A -1
H12 H 0.355075 -0.289478 0.278353 0.090 Uiso 0.5 1 calc R U P A -1
C15 C 0.2682(2) 0.2640(4) 0.4860(3) 0.0486(8) Uani 0.5 1 d . . P A -1
H15A H 0.251478 0.172590 0.505816 0.058 Uiso 0.5 1 calc R U P A -1
H15B H 0.252857 0.347202 0.516471 0.058 Uiso 0.5 1 calc R U P A -1
C16 C 0.3739(2) 0.2654(4) 0.5483(3) 0.0412(7) Uani 0.5 1 d . . P A -1
H16 H 0.398211 0.163743 0.570458 0.049 Uiso 0.5 1 calc R U P A -1
C22 C 0.44191(14) 0.5131(2) 0.65722(15) 0.0479(7) Uani 0.5 1 d G . P A -1
H22 H 0.411892 0.556036 0.575253 0.057 Uiso 0.5 1 calc R U P A -1
C21 C 0.49382(17) 0.60074(18) 0.7693(2) 0.0555(9) Uani 0.5 1 d G . P A -1
H21 H 0.498537 0.702266 0.762256 0.067 Uiso 0.5 1 calc R U P A -1
C20 C 0.53868(14) 0.5366(2) 0.89177(17) 0.0545(18) Uani 0.5 1 d G . P A -1
H20 H 0.573410 0.595228 0.966732 0.065 Uiso 0.5 1 calc R U P A -1
C19 C 0.53162(14) 0.3849(2) 0.90224(14) 0.0587(13) Uani 0.5 1 d G . P A -1
H19 H 0.561638 0.341961 0.984208 0.070 Uiso 0.5 1 calc R U P A -1
C18 C 0.47971(15) 0.29725(18) 0.79020(19) 0.0504(8) Uani 0.5 1 d G . P A -1
H18 H 0.474993 0.195728 0.797207 0.060 Uiso 0.5 1 calc R U P A -1
C17 C 0.43485(12) 0.3614(2) 0.66769(15) 0.0396(7) Uani 0.5 1 d G . P A -1

loop_
_atom_site_aniso_label
_atom_site_aniso_U_11
_atom_site_aniso_U_22
_atom_site_aniso_U_33
_atom_site_aniso_U_23
_atom_site_aniso_U_13
_atom_site_aniso_U_12
O1 0.0621(14) 0.0527(17) 0.0836(17) -0.0025(11) 0.0523(13) 0.0090(11)
O2 0.0384(10) 0.0521(14) 0.0350(11) -0.0068(9) 0.0221(9) -0.0082(10)
N1 0.0380(13) 0.0421(16) 0.0435(14) -0.0037(11) 0.0262(11) -0.0002(12)
C1 0.0408(16) 0.0383(19) 0.0524(19) -0.0080(14) 0.0270(15) -0.0024(14)
C6 0.0510(18) 0.057(2) 0.0439(18) -0.0015(16) 0.0291(15) 0.0019(17)
C5 0.0680(19) 0.073(4) 0.0452(16) 0.0041(19) 0.0338(14) -0.008(2)
C4 0.071(2) 0.051(3) 0.0432(17) 0.0066(13) 0.0267(16) 0.0053(17)
C3 0.0489(15) 0.056(3) 0.0556(17) 0.008(2) 0.0258(13) 0.012(2)
C2 0.0396(15) 0.0399(17) 0.0417(17) -0.0068(14) 0.0199(13) -0.0029(14)
C7 0.0425(16) 0.0414(19) 0.0378(16) -0.0058(13) 0.0228(13) -0.0052(14)
C8 0.0358(15) 0.045(2) 0.0357(15) -0.0069(13) 0.0209(13) -0.0038(14)
C11 0.091(3) 0.053(3) 0.070(3) -0.016(2) 0.054(3) -0.012(3)
C10 0.0593(16) 0.0485(19) 0.0486(15) -0.017(4) 0.0347(13) -0.016(5)
C9 0.0424(18) 0.048(2) 0.0328(17) -0.0029(14) 0.0215(14) 0.0041(16)
C14 0.0433(19) 0.075(4) 0.046(2) -0.0118(18) 0.0238(18) 0.0048(18)
C13 0.068(3) 0.069(3) 0.064(3) -0.010(2) 0.038(2) 0.011(3)
C12 0.106(3) 0.052(3) 0.065(3) -0.003(2) 0.052(3) 0.023(3)
C15 0.047(2) 0.060(2) 0.0427(17) -0.0060(15) 0.0303(14) -0.0056(17)
C16 0.0435(16) 0.0443(19) 0.0371(15) -0.0038(13) 0.0259(14) -0.0051(15)
C22 0.0530(14) 0.041(2) 0.0463(13) -0.005(3) 0.0294(12) -0.008(3)
C21 0.057(2) 0.048(2) 0.062(2) -0.0132(18) 0.0371(19) -0.0125(18)
C20 0.0547(18) 0.056(6) 0.0491(17) -0.0174(16) 0.0309(15) -0.0101(17)
C19 0.062(2) 0.065(4) 0.0404(19) -0.0060(19) 0.0282(18) -0.008(2)
C18 0.056(2) 0.046(2) 0.0478(19) 0.0024(16) 0.0322(17) -0.0013(17)
C17 0.0351(15) 0.043(2) 0.0378(17) -0.0013(14) 0.0217(14) 0.0021(15)

loop_
_atom_type_symbol
_atom_type_description
_atom_type_scat_dispersion_real
_atom_type_scat_dispersion_imag
_atom_type_scat_source
C C 0.0033 0.0016 'International Tables Vol C Tables 4.2.6.8 and 6.1.1.4'
H H 0.0000 0.0000 'International Tables Vol C Tables 4.2.6.8 and 6.1.1.4'
N N 0.0061 0.0033 'International Tables Vol C Tables 4.2.6.8 and 6.1.1.4'
O O 0.0106 0.0060 'International Tables Vol C Tables 4.2.6.8 and 6.1.1.4'

loop_
_geom_angle_atom_site_label_1
_geom_angle_atom_site_label_2
_geom_angle_atom_site_label_3
_geom_angle
_geom_angle_site_symmetry_1
_geom_angle_site_symmetry_3
_geom_angle_publ_flag
C8 O2 C16 104.5(2) . . ?
C1 N1 C8 111.3(2) . . ?
C1 N1 C15 122.4(3) . . ?
C15 N1 C8 108.2(2) . . ?
O1 C1 N1 124.8(3) . . ?
O1 C1 C2 128.9(3) . . ?
N1 C1 C2 106.3(2) . . ?
C5 C6 H6 120.0 . . ?
C5 C6 C7 120.0 . . ?
C7 C6 H6 120.0 . . ?
C6 C5 H5 120.0 . . ?
C4 C5 C6 120.0 . . ?
C4 C5 H5 120.0 . . ?
C5 C4 H4 120.0 . . ?
C5 C4 C3 120.0 . . ?
C3 C4 H4 120.0 . . ?
C4 C3 H3 120.0 . . ?
C4 C3 C2 120.0 . . ?
C2 C3 H3 120.0 . . ?
C3 C2 C1 130.73(18) . . ?
C7 C2 C1 109.25(18) . . ?
C7 C2 C3 120.0 . . ?
C6 C7 C8 131.51(17) . . ?
C2 C7 C6 120.0 . . ?
C2 C7 C8 108.47(17) . . ?
O2 C8 N1 103.3(2) . . ?
O2 C8 C7 112.0(2) . . ?
O2 C8 C9 110.5(2) . . ?
N1 C8 C7 103.1(2) . . ?
N1 C8 C9 113.1(3) . . ?
C7 C8 C9 114.1(2) . . ?
C10 C11 H11 120.0 . . ?
C10 C11 C12 120.0 . . ?
C12 C11 H11 120.0 . . ?
C11 C10 H10 120.0 . . ?
C9 C10 C11 120.0 . . ?
C9 C10 H10 120.0 . . ?
C10 C9 C8 121.8(2) . . ?
C14 C9 C8 118.2(2) . . ?
C14 C9 C10 120.0 . . ?
C9 C14 H14 120.0 . . ?
C9 C14 C13 120.0 . . ?
C13 C14 H14 120.0 . . ?
C14 C13 H13 120.0 . . ?
C12 C13 C14 120.0 . . ?
C12 C13 H13 120.0 . . ?
C11 C12 H12 120.0 . . ?
C13 C12 C11 120.0 . . ?
C13 C12 H12 120.0 . . ?
N1 C15 H15A 111.2 . . ?
N1 C15 H15B 111.2 . . ?
N1 C15 C16 102.9(2) . . ?
H15A C15 H15B 109.1 . . ?
C16 C15 H15A 111.2 . . ?
C16 C15 H15B 111.2 . . ?
O2 C16 C15 104.3(2) . . ?
O2 C16 H16 109.2 . . ?
O2 C16 C17 110.1(2) . . ?
C15 C16 H16 109.2 . . ?
C17 C16 C15 114.6(2) . . ?
C17 C16 H16 109.2 . . ?
C21 C22 H22 120.0 . . ?
C21 C22 C17 120.0 . . ?
C17 C22 H22 120.0 . . ?
C22 C21 H21 120.0 . . ?
C22 C21 C20 120.0 . . ?
C20 C21 H21 120.0 . . ?
C21 C20 H20 120.0 . . ?
C19 C20 C21 120.0 . . ?
C19 C20 H20 120.0 . . ?
C20 C19 H19 120.0 . . ?
C20 C19 C18 120.0 . . ?
C18 C19 H19 120.0 . . ?
C19 C18 H18 120.0 . . ?
C17 C18 C19 120.0 . . ?
C17 C18 H18 120.0 . . ?
C22 C17 C16 121.30(19) . . ?
C18 C17 C16 118.57(19) . . ?
C18 C17 C22 120.0 . . ?

loop_
_geom_bond_atom_site_label_1
_geom_bond_atom_site_label_2
_geom_bond_distance
_geom_bond_site_symmetry_2
_geom_bond_publ_flag
O1 C1 1.222(4) . ?
O2 C8 1.429(3) . ?
O2 C16 1.444(3) . ?
N1 C1 1.377(4) . ?
N1 C8 1.463(4) . ?
N1 C15 1.451(4) . ?
C1 C2 1.459(4) . ?
C6 H6 0.9300 . ?
C6 C5 1.3900 . ?
C6 C7 1.3900 . ?
C5 H5 0.9300 . ?
C5 C4 1.3900 . ?
C4 H4 0.9300 . ?
C4 C3 1.3900 . ?
C3 H3 0.9300 . ?
C3 C2 1.3900 . ?
C2 C7 1.3900 . ?
C7 C8 1.494(3) . ?
C8 C9 1.508(4) . ?
C11 H11 0.9300 . ?
C11 C10 1.3900 . ?
C11 C12 1.3900 . ?
C10 H10 0.9300 . ?
C10 C9 1.3900 . ?
C9 C14 1.3900 . ?
C14 H14 0.9300 . ?
C14 C13 1.3900 . ?
C13 H13 0.9300 . ?
C13 C12 1.3900 . ?
C12 H12 0.9300 . ?
C15 H15A 0.9700 . ?
C15 H15B 0.9700 . ?
C15 C16 1.553(4) . ?
C16 H16 0.9800 . ?
C16 C17 1.501(3) . ?
C22 H22 0.9300 . ?
C22 C21 1.3900 . ?
C22 C17 1.3900 . ?
C21 H21 0.9300 . ?
C21 C20 1.3900 . ?
C20 H20 0.9300 . ?
C20 C19 1.3900 . ?
C19 H19 0.9300 . ?
C19 C18 1.3900 . ?
C18 H18 0.9300 . ?
C18 C17 1.3900 . ?

loop_
_geom_torsion_atom_site_label_1
_geom_torsion_atom_site_label_2
_geom_torsion_atom_site_label_3
_geom_torsion_atom_site_label_4
_geom_torsion
_geom_torsion_site_symmetry_1
_geom_torsion_site_symmetry_2
_geom_torsion_site_symmetry_3
_geom_torsion_site_symmetry_4
_geom_torsion_publ_flag
O1 C1 C2 C3 -8.9(5) . . . . ?
O1 C1 C2 C7 169.2(3) . . . . ?
O2 C8 C9 C10 137.5(2) . . . . ?
O2 C8 C9 C14 -41.5(3) . . . . ?
O2 C16 C17 C22 34.5(3) . . . . ?
O2 C16 C17 C18 -149.80(18) . . . . ?
N1 C1 C2 C3 172.28(17) . . . . ?
N1 C1 C2 C7 -9.6(3) . . . . ?
N1 C8 C9 C10 22.2(3) . . . . ?
N1 C8 C9 C14 -156.76(18) . . . . ?
N1 C15 C16 O2 15.9(3) . . . . ?
N1 C15 C16 C17 136.3(3) . . . . ?
C1 N1 C8 O2 105.8(3) . . . . ?
C1 N1 C8 C7 -10.9(3) . . . . ?
C1 N1 C8 C9 -134.7(2) . . . . ?
C1 N1 C15 C16 -122.3(3) . . . . ?
C1 C2 C7 C6 -178.4(2) . . . . ?
C1 C2 C7 C8 2.8(2) . . . . ?
C6 C5 C4 C3 0.0 . . . . ?
C6 C7 C8 O2 75.5(3) . . . . ?
C6 C7 C8 N1 -174.08(18) . . . . ?
C6 C7 C8 C9 -51.0(3) . . . . ?
C5 C6 C7 C2 0.0 . . . . ?
C5 C6 C7 C8 178.5(2) . . . . ?
C5 C4 C3 C2 0.0 . . . . ?
C4 C3 C2 C1 178.0(3) . . . . ?
C4 C3 C2 C7 0.0 . . . . ?
C3 C2 C7 C6 0.0 . . . . ?
C3 C2 C7 C8 -178.8(2) . . . . ?
C2 C7 C8 O2 -105.9(2) . . . . ?
C2 C7 C8 N1 4.6(2) . . . . ?
C2 C7 C8 C9 127.6(2) . . . . ?
C7 C6 C5 C4 0.0 . . . . ?
C7 C8 C9 C10 -95.2(2) . . . . ?
C7 C8 C9 C14 85.8(2) . . . . ?
C8 O2 C16 C15 -35.8(3) . . . . ?
C8 O2 C16 C17 -159.1(2) . . . . ?
C8 N1 C1 O1 -166.1(3) . . . . ?
C8 N1 C1 C2 12.8(3) . . . . ?
C8 N1 C15 C16 9.2(3) . . . . ?
C8 C9 C14 C13 179.0(2) . . . . ?
C11 C10 C9 C8 -179.0(2) . . . . ?
C11 C10 C9 C14 0.0 . . . . ?
C10 C11 C12 C13 0.0 . . . . ?
C10 C9 C14 C13 0.0 . . . . ?
C9 C14 C13 C12 0.0 . . . . ?
C14 C13 C12 C11 0.0 . . . . ?
C12 C11 C10 C9 0.0 . . . . ?
C15 N1 C1 O1 -35.8(5) . . . . ?
C15 N1 C1 C2 143.0(3) . . . . ?
C15 N1 C8 O2 -31.4(3) . . . . ?
C15 N1 C8 C7 -148.2(2) . . . . ?
C15 N1 C8 C9 88.1(3) . . . . ?
C15 C16 C17 C22 -82.7(3) . . . . ?
C15 C16 C17 C18 93.1(3) . . . . ?
C16 O2 C8 N1 41.6(3) . . . . ?
C16 O2 C8 C7 151.8(2) . . . . ?
C16 O2 C8 C9 -79.7(3) . . . . ?
C22 C21 C20 C19 0.0 . . . . ?
C21 C22 C17 C16 175.7(2) . . . . ?
C21 C22 C17 C18 0.0 . . . . ?
C21 C20 C19 C18 0.0 . . . . ?
C20 C19 C18 C17 0.0 . . . . ?
C19 C18 C17 C16 -175.8(2) . . . . ?
C19 C18 C17 C22 0.0 . . . . ?
C17 C22 C21 C20 0.0 . . . . ?
